data_7232706
loop_
_publ_author_name
'Yao, Yuhang'
'Rao, Yu'
'Liu, Yi-Wei'
'Jiang, Liang'
'Xiong, Jin'
'Fan, Ying-Jie'
'Shen, Zhen'
'Sessler, Jonathan L.'
'Zhang, Jun-Long'

_publ_section_title
;
 Aromaticity versus Regioisomeric Effect of \b-Substituents in
 Porphyrinoids
;
_journal_name_full 'Physical Chemistry Chemical Physics'
_journal_paper_doi 10.1039/C9CP01177C
_journal_year 2019
_chemical_formula_moiety 'C45 H13 F20 N5 O4'
_chemical_formula_sum 'C45 H11 F20 N5 O4'
_chemical_formula_weight 1065.59
_space_group_crystal_system monoclinic
_space_group_IT_number 12
_space_group_name_Hall '-C 2y'
_space_group_name_H-M_alt 'C 1 2/m 1'
_symmetry_space_group_name_Hall '-C 2y'
_symmetry_space_group_name_H-M 'C 1 2/m 1'
_atom_sites_solution_hydrogens geom
_audit_creation_date 2017-07-13
_audit_creation_method
;
Olex2 1.2
(compiled 2017.03.28 svn.r3405 for OlexSys, GUI svn.r5337)
;
_audit_update_record
;
2017-08-14 deposited with the CCDC.    2019-04-30 downloaded from the CCDC.
;
_cell_angle_alpha 90
_cell_angle_beta 90.592(2)
_cell_angle_gamma 90
_cell_formula_units_Z 4
_cell_length_a 25.7880(5)
_cell_length_b 16.3752(3)
_cell_length_c 12.6133(2)
_cell_measurement_reflns_used 32345
_cell_measurement_temperature 100.00(11)
_cell_measurement_theta_max 30.2550
_cell_measurement_theta_min 3.5730
_cell_volume 5326.11(17)
_computing_cell_refinement 'CrysAlisPro 1.171.39.16b (Rigaku OD, 2015)'
_computing_data_collection 'CrysAlisPro 1.171.39.16b (Rigaku OD, 2015)'
_computing_data_reduction 'CrysAlisPro 1.171.39.16b (Rigaku OD, 2015)'
_computing_molecular_graphics 'Olex2 (Dolomanov et al., 2009)'
_computing_publication_material 'Olex2 (Dolomanov et al., 2009)'
_computing_structure_refinement 'ShelXL (Sheldrick, 2015)'
_computing_structure_solution 'ShelXT (Sheldrick ,2014)'
_diffrn_ambient_environment N~2~
_diffrn_ambient_temperature 100.00(11)
_diffrn_detector 'CCD plate'
_diffrn_measured_fraction_theta_full 0.995
_diffrn_measured_fraction_theta_max 0.994
_diffrn_measurement_details
;
List of Runs (angles in degrees, time in seconds):

  # Type    Start    End  Width  t~exp~   \w     \q     \k     \f   Frames
#--------------------------------------------------------------------------
  1  \w    -22.00  88.00   0.50    8.00    --   -1.70  49.00 -91.84  220
  2  \w    -28.00  82.00   0.50    8.00    --   -1.70  71.00 122.84  220
  3  \w    -24.00   2.00   0.50    8.00    --   -1.70  57.00-180.00   52
  4  \w      6.00  88.00   0.50    8.00    --   -1.70  57.00-180.00  164
  5  \w    -24.00  84.00   0.50    8.00    --   -1.70  57.00   0.00  216
  6  \w    -24.00   3.00   0.50    8.00    --   -1.70  57.00-150.00   54
  7  \w     18.00  80.00   0.50    8.00    --   -1.70  57.00-150.00  124
  8  \w    -24.00  80.00   0.50    8.00    --   -1.70  57.00  60.00  208
  9  \w    -29.00  73.00   0.50    8.00    --   -1.70  72.00 -47.11  204
;
_diffrn_measurement_device 'four-circle diffractometer'
_diffrn_measurement_device_type 'XtaLAB Pro: Kappa single'
_diffrn_measurement_method '\w scans'
_diffrn_orient_matrix_type 'CrysAlisPro convention (1999,Acta A55,543-557)'
_diffrn_orient_matrix_UB_11 0.0027706000
_diffrn_orient_matrix_UB_12 0.0001668000
_diffrn_orient_matrix_UB_13 0.0559987000
_diffrn_orient_matrix_UB_21 0.0273156000
_diffrn_orient_matrix_UB_22 0.0024765000
_diffrn_orient_matrix_UB_23 -0.0050909000
_diffrn_orient_matrix_UB_31 -0.0015964000
_diffrn_orient_matrix_UB_32 0.0432593000
_diffrn_orient_matrix_UB_33 0.0000792000
_diffrn_radiation_monochromator graphite
_diffrn_radiation_probe x-ray
_diffrn_radiation_type MoK\a
_diffrn_radiation_wavelength 0.71073
_diffrn_reflns_av_R_equivalents 0.0260
_diffrn_reflns_av_unetI/netI 0.0116
_diffrn_reflns_Laue_measured_fraction_full 0.995
_diffrn_reflns_Laue_measured_fraction_max 0.994
_diffrn_reflns_limit_h_max 34
_diffrn_reflns_limit_h_min -34
_diffrn_reflns_limit_k_max 20
_diffrn_reflns_limit_k_min -22
_diffrn_reflns_limit_l_max 17
_diffrn_reflns_limit_l_min -17
_diffrn_reflns_number 78894
_diffrn_reflns_point_group_measured_fraction_full 0.995
_diffrn_reflns_point_group_measured_fraction_max 0.994
_diffrn_reflns_theta_full 25.242
_diffrn_reflns_theta_max 28.699
_diffrn_reflns_theta_min 3.534
_diffrn_source 'fine-focus sealed X-ray tube'
_diffrn_source_type 'Enhance (Mo) X-ray Source'
_exptl_absorpt_coefficient_mu 0.134
_exptl_absorpt_correction_T_max 1.000
_exptl_absorpt_correction_T_min 0.498
_exptl_absorpt_correction_type gaussian
_exptl_absorpt_process_details
;
CrysAlisPro 1.171.39.16b (Rigaku Oxford Diffraction, 2015)
Numerical absorption correction based on gaussian integration over
            a multifaceted crystal model
Empirical absorption correction using spherical harmonics,
 implemented in SCALE3 ABSPACK scaling algorithm.
;
_exptl_crystal_colour 'reddish violet'
_exptl_crystal_colour_modifier reddish
_exptl_crystal_colour_primary violet
_exptl_crystal_density_diffrn 1.329
_exptl_crystal_description block
_exptl_crystal_F_000 2112
_exptl_crystal_size_max 0.319
_exptl_crystal_size_mid 0.236
_exptl_crystal_size_min 0.148
_refine_diff_density_max 0.572
_refine_diff_density_min -0.298
_refine_diff_density_rms 0.089
_refine_ls_extinction_method none
_refine_ls_goodness_of_fit_ref 1.060
_refine_ls_hydrogen_treatment constr
_refine_ls_matrix_type full
_refine_ls_number_parameters 350
_refine_ls_number_reflns 7075
_refine_ls_number_restraints 0
_refine_ls_restrained_S_all 1.060
_refine_ls_R_factor_all 0.0755
_refine_ls_R_factor_gt 0.0690
_refine_ls_shift/su_max 0.000
_refine_ls_shift/su_mean 0.000
_refine_ls_structure_factor_coef Fsqd
_refine_ls_weighting_details 'w=1/[\s^2^(Fo^2^)+(0.0936P)^2^+14.3766P] where P=(Fo^2^+2Fc^2^)/3'
_refine_ls_weighting_scheme calc
_refine_ls_wR_factor_gt 0.1888
_refine_ls_wR_factor_ref 0.1948
_reflns_Friedel_coverage 0.000
_reflns_number_gt 6205
_reflns_number_total 7075
_reflns_threshold_expression 'I > 2\s(I)'
_cod_data_source_file c9cp01177c2.cif
_cod_data_source_block c2m_sq_s
_cod_database_code 7232706
_shelx_shelxl_version_number 2016/6
_chemical_oxdiff_formula 'C59 H45 Cl4 F20 N5 O4'
_shelx_space_group_comment
;
The symmetry employed for this shelxl refinement is uniquely defined
by the following loop, which should always be used as a source of
symmetry information in preference to the above space-group names.
They are only intended as comments.
;
_reflns_odcompleteness_completeness 99.72
_reflns_odcompleteness_iscentric 1
_reflns_odcompleteness_theta 27.42
_olex2_refinement_description
;
1. Fixed Uiso
 At 1.2 times of:
  All C(H) groups, All C(H,H) groups, All N(H) groups
 At 1.5 times of:
  All C(H,H,H) groups
2. Shared sites
{O1A, C5B}
{O1B, C5A}
3. Uiso/Uaniso restraints and constraints
Uanis(O1A) = Uanis(C5B)
Uanis(O1B) = Uanis(C5A)
4. Others
 Sof(O1B)=Sof(C5B)=Sof(O2B)=1-FVAR(1)
 Sof(C5A)=Sof(O1A)=Sof(O2A)=FVAR(1)
 Fixed Sof: H11A(0.5) H11B(0.5) H11C(0.5)
5.a Ternary CH refined with riding coordinates:
 C9(H9)
5.b Secondary CH2 refined with riding coordinates:
 C10(H10A,H10B)
5.c Me refined with riding coordinates:
 C11(H11A,H11B,H11C)
5.d Aromatic/amide H refined with riding coordinates:
 N1(H1), N3(H3), C1(H1A)
;
_olex2_submission_special_instructions 'No special instructions were received'
_oxdiff_exptl_absorpt_empirical_details
;
Empirical correction (ABSPACK) includes:
- Absorption correction using spherical harmonics
- Frame scaling
- Detector area scaling
;
_oxdiff_exptl_absorpt_empirical_full_max 1.154
_oxdiff_exptl_absorpt_empirical_full_min 0.878

loop_
_space_group_symop_operation_xyz
'x, y, z'
'-x, y, -z'
'x+1/2, y+1/2, z'
'-x+1/2, y+1/2, -z'
'-x, -y, -z'
'x, -y, z'
'-x+1/2, -y+1/2, -z'
'x+1/2, -y+1/2, z'

loop_
_atom_site_label
_atom_site_type_symbol
_atom_site_fract_x
_atom_site_fract_y
_atom_site_fract_z
_atom_site_U_iso_or_equiv
_atom_site_adp_type
_atom_site_occupancy
_atom_site_site_symmetry_order
_atom_site_calc_flag
_atom_site_refinement_flags_posn
_atom_site_refinement_flags_adp
_atom_site_refinement_flags_occupancy
_atom_site_disorder_assembly
_atom_site_disorder_group
F003 F 0.61268(6) 0.29234(10) 0.84332(10) 0.0387(3) Uani 1 1 d . . . . .
F004 F 0.55546(6) 0.26708(10) 0.48909(11) 0.0405(4) Uani 1 1 d . . . . .
F005 F 0.21566(6) 0.09583(10) 0.81285(12) 0.0400(3) Uani 1 1 d . . . . .
F006 F 0.30235(7) 0.28762(10) 0.60333(11) 0.0445(4) Uani 1 1 d . . . . .
F007 F 0.23215(7) 0.16657(11) 0.62210(12) 0.0498(4) Uani 1 1 d . . . . .
F008 F 0.68737(7) 0.09601(11) 0.62124(15) 0.0517(4) Uani 1 1 d . . . . .
F009 F 0.68037(6) 0.16871(11) 0.81430(14) 0.0496(4) Uani 1 1 d . . . . .
F00A F 0.62468(8) 0.14630(11) 0.45847(13) 0.0555(5) Uani 1 1 d . . . . .
F00B F 0.33756(8) 0.27187(13) 0.96987(12) 0.0636(6) Uani 1 1 d . . . . .
N1 N 0.37280(9) 0.500000 0.77457(18) 0.0200(4) Uani 1 2 d S T P . .
H1 H 0.406534 0.499998 0.764744 0.024 Uiso 1 2 calc RS T P . .
N3 N 0.53301(8) 0.500000 0.68406(17) 0.0182(4) Uani 1 2 d S T P . .
H3 H 0.499924 0.500002 0.700490 0.022 Uiso 1 2 calc RS T P . .
N2 N 0.45320(6) 0.37966(10) 0.73299(12) 0.0177(3) Uani 1 1 d . . . . .
F00F F 0.26771(8) 0.14955(14) 0.98738(13) 0.0651(6) Uani 1 1 d . . . . .
C5A C 0.48106(8) 0.24736(11) 0.72922(14) 0.0307(4) Uani 0.492(5) 1 d . . . A 1
O1A O 0.42680(8) 0.24630(11) 0.75422(14) 0.0291(4) Uani 0.492(5) 1 d . . . A 1
N4 N 0.65181(10) 0.500000 0.4688(2) 0.0281(5) Uani 1 2 d S T P . .
C7 C 0.54414(7) 0.35146(12) 0.68500(14) 0.0189(3) Uani 1 1 d . . . . .
C6 C 0.49303(7) 0.33035(11) 0.71612(14) 0.0188(3) Uani 1 1 d . . . . .
C8 C 0.56136(7) 0.42976(12) 0.66998(14) 0.0179(3) Uani 1 1 d . . . . .
C18 C 0.58182(7) 0.28365(12) 0.66724(15) 0.0202(4) Uani 1 1 d . . . . .
C4 C 0.41193(7) 0.32910(12) 0.75554(14) 0.0196(3) Uani 1 1 d . . . . .
C2 C 0.34258(7) 0.43172(12) 0.78337(15) 0.0210(4) Uani 1 1 d . . . . .
C3 C 0.36127(7) 0.35027(12) 0.77542(15) 0.0202(4) Uani 1 1 d . . . . .
C12 C 0.32241(7) 0.28321(12) 0.78667(15) 0.0209(4) Uani 1 1 d . . . . .
C9 C 0.61476(7) 0.45274(11) 0.63239(15) 0.0193(3) Uani 1 1 d . . . . .
H9 H 0.642408 0.430395 0.680404 0.023 Uiso 1 1 calc R . . . .
C1 C 0.29109(7) 0.45767(13) 0.80169(17) 0.0255(4) Uani 1 1 d . . . . .
H1A H 0.261876 0.423358 0.812084 0.031 Uiso 1 1 calc R . . . .
C15 C 0.25009(8) 0.15637(14) 0.80484(18) 0.0279(4) Uani 1 1 d . . . . .
C23 C 0.61472(8) 0.25658(13) 0.74821(16) 0.0255(4) Uani 1 1 d . . . . .
C16 C 0.25894(9) 0.19208(14) 0.70759(17) 0.0283(4) Uani 1 1 d . . . . .
C19 C 0.58600(9) 0.24407(13) 0.57064(17) 0.0271(4) Uani 1 1 d . . . . .
C17 C 0.29476(8) 0.25452(13) 0.69953(16) 0.0256(4) Uani 1 1 d . . . . .
C22 C 0.64967(9) 0.19361(15) 0.7337(2) 0.0323(5) Uani 1 1 d . . . . .
C20 C 0.62124(10) 0.18174(15) 0.55371(19) 0.0348(5) Uani 1 1 d . . . . .
C11 C 0.70765(12) 0.500000 0.4945(3) 0.0319(7) Uani 1 2 d S T P . .
H11A H 0.724003 0.547957 0.462578 0.048 Uiso 0.5 1 calc R . . B -1
H11B H 0.712524 0.501768 0.571657 0.048 Uiso 0.5 1 calc R . . B -1
H11C H 0.723595 0.450276 0.466456 0.048 Uiso 0.5 1 calc R . . B -1
C10 C 0.62493(8) 0.43007(14) 0.51405(16) 0.0278(4) Uani 1 1 d . . . . .
H10A H 0.646650 0.380363 0.509477 0.033 Uiso 1 1 calc R . . . .
H10B H 0.591809 0.420037 0.475866 0.033 Uiso 1 1 calc R . . . .
C13 C 0.31224(9) 0.24667(16) 0.88327(17) 0.0329(5) Uani 1 1 d . . . . .
C21 C 0.65323(9) 0.15637(15) 0.6357(2) 0.0346(5) Uani 1 1 d . . . . .
C14 C 0.27668(10) 0.18347(16) 0.89281(18) 0.0356(5) Uani 1 1 d . . . . .
O2A O 0.49644(13) 0.17710(19) 0.7281(3) 0.0319(9) Uani 0.492(5) 1 d . . . A 1
O1B O 0.48106(8) 0.24736(11) 0.72922(14) 0.0307(4) Uani 0.508(5) 1 d . . . A 2
C5B C 0.42680(8) 0.24630(11) 0.75422(14) 0.0291(4) Uani 0.508(5) 1 d . . . A 2
O2B O 0.41411(13) 0.17715(19) 0.7717(3) 0.0327(9) Uani 0.508(5) 1 d . . . A 2

loop_
_atom_site_aniso_label
_atom_site_aniso_U_11
_atom_site_aniso_U_22
_atom_site_aniso_U_33
_atom_site_aniso_U_23
_atom_site_aniso_U_13
_atom_site_aniso_U_12
F003 0.0479(8) 0.0445(8) 0.0235(6) -0.0050(6) -0.0148(6) 0.0168(7)
F004 0.0567(9) 0.0412(8) 0.0232(6) -0.0081(6) -0.0134(6) 0.0165(7)
F005 0.0388(7) 0.0392(8) 0.0421(8) 0.0006(6) 0.0003(6) -0.0214(6)
F006 0.0638(10) 0.0488(9) 0.0206(6) 0.0064(6) -0.0090(6) -0.0308(8)
F007 0.0658(10) 0.0516(10) 0.0318(7) 0.0002(7) -0.0184(7) -0.0348(8)
F008 0.0449(9) 0.0415(9) 0.0688(11) -0.0069(8) 0.0036(8) 0.0249(7)
F009 0.0443(8) 0.0508(10) 0.0532(10) 0.0012(8) -0.0206(7) 0.0249(7)
F00A 0.0773(12) 0.0490(10) 0.0401(9) -0.0206(7) 0.0040(8) 0.0246(9)
F00B 0.0825(13) 0.0840(14) 0.0239(7) 0.0109(8) -0.0196(8) -0.0554(11)
N1 0.0162(10) 0.0203(11) 0.0234(11) 0.000 -0.0035(8) 0.000
N3 0.0169(10) 0.0197(10) 0.0181(10) 0.000 -0.0022(8) 0.000
N2 0.0189(7) 0.0171(7) 0.0171(7) -0.0009(5) -0.0034(5) -0.0006(6)
F00F 0.0871(14) 0.0799(14) 0.0281(8) 0.0163(8) -0.0053(8) -0.0508(12)
C5A 0.0450(11) 0.0233(9) 0.0237(8) -0.0011(6) -0.0036(7) 0.0101(8)
O1A 0.0419(10) 0.0198(8) 0.0256(8) -0.0003(6) 0.0002(7) -0.0065(7)
N4 0.0255(12) 0.0334(14) 0.0256(12) 0.000 0.0052(9) 0.000
C7 0.0205(8) 0.0199(8) 0.0161(8) 0.0001(6) -0.0037(6) 0.0030(7)
C6 0.0230(8) 0.0172(8) 0.0161(8) 0.0002(6) -0.0048(6) 0.0012(7)
C8 0.0172(8) 0.0215(9) 0.0150(7) -0.0005(6) -0.0033(6) 0.0018(6)
C18 0.0207(8) 0.0184(8) 0.0215(8) 0.0008(7) -0.0011(7) 0.0024(7)
C4 0.0231(9) 0.0182(8) 0.0176(8) -0.0008(6) -0.0026(6) -0.0027(7)
C2 0.0175(8) 0.0241(9) 0.0213(8) -0.0003(7) -0.0032(6) -0.0031(7)
C3 0.0191(8) 0.0220(9) 0.0196(8) -0.0013(7) -0.0030(6) -0.0050(7)
C12 0.0196(8) 0.0210(9) 0.0222(9) -0.0013(7) -0.0009(7) -0.0035(7)
C9 0.0159(8) 0.0221(9) 0.0197(8) -0.0007(7) -0.0023(6) 0.0009(6)
C1 0.0168(8) 0.0298(11) 0.0299(10) 0.0002(8) -0.0016(7) -0.0022(7)
C15 0.0269(10) 0.0259(10) 0.0309(10) -0.0022(8) 0.0011(8) -0.0086(8)
C23 0.0257(9) 0.0261(10) 0.0245(9) 0.0006(8) -0.0048(7) 0.0049(8)
C16 0.0308(10) 0.0297(10) 0.0243(9) -0.0037(8) -0.0070(8) -0.0097(8)
C19 0.0318(10) 0.0255(10) 0.0240(9) -0.0026(8) -0.0020(8) 0.0062(8)
C17 0.0310(10) 0.0246(10) 0.0213(9) 0.0003(7) -0.0031(7) -0.0071(8)
C22 0.0267(10) 0.0313(11) 0.0388(12) 0.0027(9) -0.0076(9) 0.0090(9)
C20 0.0425(13) 0.0297(11) 0.0325(11) -0.0087(9) 0.0045(9) 0.0085(10)
C11 0.0228(14) 0.0338(16) 0.0391(17) 0.000 0.0095(12) 0.000
C10 0.0260(9) 0.0344(11) 0.0230(9) -0.0062(8) 0.0050(7) -0.0043(8)
C13 0.0373(12) 0.0403(13) 0.0210(9) 0.0006(9) -0.0057(8) -0.0167(10)
C21 0.0303(11) 0.0263(11) 0.0472(13) -0.0018(10) 0.0037(9) 0.0104(9)
C14 0.0419(12) 0.0411(13) 0.0236(10) 0.0049(9) -0.0007(9) -0.0164(11)
O2A 0.0359(18) 0.0166(15) 0.0434(19) 0.0031(13) 0.0076(14) 0.0062(12)
O1B 0.0450(11) 0.0233(9) 0.0237(8) -0.0011(6) -0.0036(7) 0.0101(8)
C5B 0.0419(10) 0.0198(8) 0.0256(8) -0.0003(6) 0.0002(7) -0.0065(7)
O2B 0.0335(17) 0.0193(15) 0.0454(19) -0.0004(13) 0.0046(13) -0.0068(12)

loop_
_atom_type_symbol
_atom_type_description
_atom_type_scat_dispersion_real
_atom_type_scat_dispersion_imag
_atom_type_scat_source
C C 0.0033 0.0016 'International Tables Vol C Tables 4.2.6.8 and 6.1.1.4'
H H 0.0000 0.0000 'International Tables Vol C Tables 4.2.6.8 and 6.1.1.4'
F F 0.0171 0.0103 'International Tables Vol C Tables 4.2.6.8 and 6.1.1.4'
N N 0.0061 0.0033 'International Tables Vol C Tables 4.2.6.8 and 6.1.1.4'
O O 0.0106 0.0060 'International Tables Vol C Tables 4.2.6.8 and 6.1.1.4'

loop_
_exptl_crystal_face_index_h
_exptl_crystal_face_index_k
_exptl_crystal_face_index_l
_exptl_crystal_face_perp_dist
-3 23 -1 0.0757
-35 6 -1 0.1127
-23 0 -14 0.1063
28 11 7 0.0757
-17 -10 14 0.1458
23 18 1 0.0727
9 -22 0 0.0752
3 -10 -16 0.1417
-29 -10 -7 0.0766
-25 15 -6 0.1031
-17 14 12 0.1459
16 18 -7 0.0984
27 -6 -11 0.1480
-19 -11 -12 0.1030
1 5 -17 0.1419
-33 -9 -1 0.0963
-17 -20 0 0.0695
2 -23 0 0.0738
9 -1 17 0.0937

loop_
_geom_angle_atom_site_label_1
_geom_angle_atom_site_label_2
_geom_angle_atom_site_label_3
_geom_angle
_geom_angle_site_symmetry_1
_geom_angle_site_symmetry_3
C2 N1 C2 109.6(2) 6_565 .
C8 N3 C8 113.5(2) 6_565 .
C6 N2 C4 105.54(16) . .
C6 C5A O1A 104.67(16) . .
O2A C5A O1A 108.0(2) . .
O2A C5A C6 147.3(2) . .
C4 O1A C5A 104.86(15) . .
C10 N4 C11 112.45(17) . .
C10 N4 C11 112.44(17) 6_565 .
C10 N4 C10 103.5(2) . 6_565
C6 C7 C18 117.83(17) . .
C8 C7 C6 124.62(17) . .
C8 C7 C18 117.55(16) . .
N2 C6 C5A 113.53(17) . .
N2 C6 C7 128.19(17) . .
N2 C6 O1B 113.53(17) . .
C5A C6 C7 118.26(17) . .
O1B C6 C7 118.26(17) . .
N3 C8 C9 108.68(16) . .
C7 C8 N3 126.23(17) . .
C7 C8 C9 125.08(17) . .
C23 C18 C7 121.24(17) . .
C19 C18 C7 122.44(17) . .
C19 C18 C23 116.32(18) . .
N2 C4 O1A 111.37(17) . .
N2 C4 C5B 111.37(17) . .
C3 C4 N2 128.42(18) . .
C3 C4 O1A 120.20(18) . .
C3 C4 C5B 120.20(18) . .
N1 C2 C3 124.55(17) . .
N1 C2 C1 107.70(18) . .
C1 C2 C3 127.75(18) . .
C4 C3 C2 124.87(17) . .
C4 C3 C12 118.08(17) . .
C2 C3 C12 117.03(16) . .
C17 C12 C3 120.91(17) . .
C13 C12 C3 122.30(17) . .
C13 C12 C17 116.79(18) . .
C8 C9 C9 104.44(10) . 6_565
C8 C9 C10 113.80(15) . .
C9 C9 C10 103.74(11) 6_565 .
C1 C1 C2 107.47(12) 6_565 .
F005 C15 C16 119.87(19) . .
F005 C15 C14 120.4(2) . .
C14 C15 C16 119.7(2) . .
F003 C23 C18 119.28(18) . .
F003 C23 C22 118.51(18) . .
C22 C23 C18 122.2(2) . .
F007 C16 C15 119.61(19) . .
F007 C16 C17 120.68(19) . .
C15 C16 C17 119.71(18) . .
F004 C19 C18 119.47(18) . .
F004 C19 C20 118.00(19) . .
C20 C19 C18 122.5(2) . .
F006 C17 C12 120.03(18) . .
F006 C17 C16 117.90(18) . .
C16 C17 C12 122.08(19) . .
F009 C22 C23 120.3(2) . .
F009 C22 C21 119.9(2) . .
C21 C22 C23 119.8(2) . .
F00A C20 C19 120.5(2) . .
F00A C20 C21 119.8(2) . .
C21 C20 C19 119.6(2) . .
N4 C10 C9 105.79(18) . .
F00B C13 C12 119.46(19) . .
F00B C13 C14 118.6(2) . .
C12 C13 C14 121.96(19) . .
F008 C21 C22 119.8(2) . .
F008 C21 C20 120.7(2) . .
C20 C21 C22 119.5(2) . .
F00F C14 C15 119.8(2) . .
F00F C14 C13 120.5(2) . .
C15 C14 C13 119.7(2) . .
C6 O1B C5B 104.67(16) . .
C4 C5B O1B 104.86(15) . .
O2B C5B C4 146.2(2) . .
O2B C5B O1B 108.6(2) . .

loop_
_geom_bond_atom_site_label_1
_geom_bond_atom_site_label_2
_geom_bond_distance
_geom_bond_site_symmetry_2
F003 C23 1.336(2) .
F004 C19 1.343(2) .
F005 C15 1.335(2) .
F006 C17 1.345(2) .
F007 C16 1.341(2) .
F008 C21 1.337(3) .
F009 C22 1.345(3) .
F00A C20 1.338(3) .
F00B C13 1.332(2) .
N1 C2 1.368(2) 6_565
N1 C2 1.368(2) .
N3 C8 1.375(2) .
N3 C8 1.375(2) 6_565
N2 C6 1.325(2) .
N2 C4 1.380(2) .
F00F C14 1.338(3) .
C5A O1A 1.438(3) .
C5A C6 1.404(3) .
C5A O2A 1.217(4) .
O1A C4 1.409(3) .
N4 C11 1.473(4) .
N4 C10 1.458(3) 6_565
N4 C10 1.458(3) .
C7 C6 1.422(3) .
C7 C8 1.371(3) .
C7 C18 1.494(3) .
C6 O1B 1.404(3) .
C8 C9 1.509(2) .
C18 C23 1.394(3) .
C18 C19 1.385(3) .
C4 C3 1.377(3) .
C4 C5B 1.409(3) .
C2 C3 1.422(3) .
C2 C1 1.416(3) .
C3 C12 1.494(3) .
C12 C17 1.386(3) .
C12 C13 1.385(3) .
C9 C9 1.548(4) 6_565
C9 C10 1.563(3) .
C1 C1 1.386(4) 6_565
C15 C16 1.380(3) .
C15 C14 1.372(3) .
C23 C22 1.383(3) .
C16 C17 1.382(3) .
C19 C20 1.385(3) .
C22 C21 1.383(4) .
C20 C21 1.380(4) .
C13 C14 1.389(3) .
O1B C5B 1.438(3) .
C5B O2B 1.200(4) .

loop_
_exptl_oxdiff_crystal_face_indexfrac_h
_exptl_oxdiff_crystal_face_indexfrac_k
_exptl_oxdiff_crystal_face_indexfrac_l
_exptl_oxdiff_crystal_face_x
_exptl_oxdiff_crystal_face_y
_exptl_oxdiff_crystal_face_z
-2.5095 22.9993 -0.7796 -0.0468 -0.0076 0.9989
-34.9987 5.9999 -1.0001 -0.1520 -0.9361 0.3153
-22.9992 0.0001 -14.0001 -0.8477 -0.5570 0.0356
27.9986 10.9999 7.0001 0.4714 0.7564 0.4317
-16.9990 -10.0001 13.9999 0.7352 -0.5604 -0.4044
22.6876 18.0264 0.5477 0.0965 0.6616 0.7436
9.0047 -22.3542 0.1101 0.0274 0.1900 -0.9814
3.0000 -9.9998 -16.0000 -0.8893 0.1386 -0.4386
-28.9986 -9.9999 -7.0001 -0.4740 -0.7812 -0.3869
-24.9994 15.0000 -6.0000 -0.4028 -0.6152 0.6883
-16.9996 13.9998 12.0000 0.6272 -0.4908 0.6337
15.9989 18.0000 -6.9999 -0.3447 0.5172 0.7526
26.9990 -5.9999 -10.9999 -0.5422 0.7786 -0.3035
-18.9990 -10.9999 -12.0001 -0.7265 -0.4851 -0.4465
0.9997 5.0001 -16.9999 -0.9484 0.1262 0.2134
-32.9984 -9.0000 -1.0002 -0.1489 -0.9186 -0.3367
-16.9910 -20.4014 -0.4352 -0.0749 -0.5124 -0.8555
1.8389 -23.0407 -0.4535 -0.0241 -0.0045 -0.9997
9.4173 -0.5763 17.1241 0.9849 0.1686 -0.0386
